data_7031307
loop_
_publ_author_name
'Scheel, Holger'
'Wiederkehr, Jessica'
'Eichele, Klaus'
'Mayer, Hermann A.'
'Winter, Florian'
'P\"ottgen, Rainer'
'Wesemann, Lars'

_publ_section_title
;
 Dinuclear copper complexes: coordination of Group 14 heteroborates.
;
_journal_issue 31
_journal_name_full 'Dalton transactions (Cambridge, England : 2003)'
_journal_page_first 11867
_journal_page_last 11876
_journal_paper_doi 10.1039/c4dt01242a
_journal_volume 43
_journal_year 2014
_chemical_formula_moiety 'C33 H53 B11 Cu2 N4 P2 Sn'
_chemical_formula_sum 'C33 H53 B11 Cu2 N4 P2 Sn'
_chemical_formula_weight 932.41
_chemical_name_systematic
;
 ?
;
_space_group_crystal_system monoclinic
_space_group_IT_number 14
_space_group_name_Hall '-P 2yn'
_space_group_name_H-M_alt 'P 1 21/n 1'
_symmetry_space_group_name_Hall '-P 2yn'
_symmetry_space_group_name_H-M 'P 1 21/n 1'
_atom_sites_solution_hydrogens geom
_atom_sites_solution_primary direct
_atom_sites_solution_secondary difmap
_audit_creation_method SHELXL-97
_cell_angle_alpha 90.00
_cell_angle_beta 97.3290(10)
_cell_angle_gamma 90.00
_cell_formula_units_Z 4
_cell_length_a 11.3130(2)
_cell_length_b 20.9852(4)
_cell_length_c 17.6376(3)
_cell_measurement_reflns_used 9948
_cell_measurement_temperature 120(2)
_cell_measurement_theta_max 28.0392
_cell_measurement_theta_min 2.2780
_cell_volume 4153.05(13)
_computing_cell_refinement 'SAINT V7.68A (Bruker AXS, 2009)'
_computing_data_reduction 'SAINT V7.68A (Bruker AXS, 2009)'
_computing_structure_refinement 'SHELXL-97 (Sheldrick, 2008)'
_computing_structure_solution 'SHELXS-97 (Sheldrick, 2008)'
_diffrn_ambient_temperature 120(2)
_diffrn_detector_area_resol_mean 8.3333
_diffrn_measured_fraction_theta_full 0.994
_diffrn_measured_fraction_theta_max 0.994
_diffrn_measurement_device_type 'Bruker APEX II'
_diffrn_measurement_method '\f and \w scans'
_diffrn_radiation_monochromator graphite
_diffrn_radiation_source 'fine-focus sealed tube'
_diffrn_radiation_type MoK\a
_diffrn_radiation_wavelength 0.71073
_diffrn_reflns_av_R_equivalents 0.0177
_diffrn_reflns_av_sigmaI/netI 0.0115
_diffrn_reflns_limit_h_max 14
_diffrn_reflns_limit_h_min -14
_diffrn_reflns_limit_k_max 27
_diffrn_reflns_limit_k_min -27
_diffrn_reflns_limit_l_max 23
_diffrn_reflns_limit_l_min -23
_diffrn_reflns_number 70853
_diffrn_reflns_theta_full 28.06
_diffrn_reflns_theta_max 28.06
_diffrn_reflns_theta_min 2.03
_exptl_absorpt_coefficient_mu 1.720
_exptl_absorpt_correction_T_max 0.7456
_exptl_absorpt_correction_T_min 0.6685
_exptl_absorpt_correction_type multi-scan
_exptl_absorpt_process_details 'SADABS V2008/1 (Bruker AXS)'
_exptl_crystal_colour 'clear intense yellow'
_exptl_crystal_density_diffrn 1.491
_exptl_crystal_density_method 'not measured'
_exptl_crystal_description prism
_exptl_crystal_F_000 1888
_exptl_crystal_size_max 0.210
_exptl_crystal_size_mid 0.150
_exptl_crystal_size_min 0.120
_refine_diff_density_max 0.805
_refine_diff_density_min -0.385
_refine_diff_density_rms 0.063
_refine_ls_extinction_method none
_refine_ls_goodness_of_fit_ref 1.047
_refine_ls_hydrogen_treatment mixed
_refine_ls_matrix_type full
_refine_ls_number_parameters 488
_refine_ls_number_reflns 10020
_refine_ls_number_restraints 32
_refine_ls_restrained_S_all 1.046
_refine_ls_R_factor_all 0.0252
_refine_ls_R_factor_gt 0.0208
_refine_ls_shift/su_max 0.002
_refine_ls_shift/su_mean 0.000
_refine_ls_structure_factor_coef Fsqd
_refine_ls_weighting_details 'calc w=1/[\s^2^(Fo^2^)+(0.0258P)^2^+3.5943P] where P=(Fo^2^+2Fc^2^)/3'
_refine_ls_weighting_scheme calc
_refine_ls_wR_factor_gt 0.0532
_refine_ls_wR_factor_ref 0.0557
_reflns_number_gt 8978
_reflns_number_total 10020
_reflns_threshold_expression >2sigma(I)
_cod_data_source_file c4dt01242a2.cif
_cod_data_source_block holle21_0m
_cod_depositor_comments 'Adding full bibliography for 7031303--7031308.cif.'
_cod_database_code 7031307

loop_
_symmetry_equiv_pos_as_xyz
'x, y, z'
'-x+1/2, y+1/2, -z+1/2'
'-x, -y, -z'
'x-1/2, -y-1/2, z-1/2'

loop_
_atom_site_label
_atom_site_type_symbol
_atom_site_fract_x
_atom_site_fract_y
_atom_site_fract_z
_atom_site_U_iso_or_equiv
_atom_site_adp_type
_atom_site_occupancy
_atom_site_symmetry_multiplicity
_atom_site_calc_flag
_atom_site_refinement_flags
_atom_site_disorder_assembly
_atom_site_disorder_group
C1 C 0.10660(14) 0.25274(7) 0.04708(9) 0.0163(3) Uani 1 1 d . A .
H1A H 0.0931 0.2706 0.0972 0.020 Uiso 1 1 calc R . .
H1B H 0.0276 0.2476 0.0163 0.020 Uiso 1 1 calc R . .
C3 C 0.05916(15) 0.12869(7) 0.10432(10) 0.0184(3) Uani 1 1 d . A .
C4 C -0.04513(16) 0.11224(8) 0.05728(10) 0.0228(3) Uani 1 1 d . . .
C5 C -0.13194(18) 0.07579(10) 0.08700(12) 0.0311(4) Uani 1 1 d . A .
H53 H -0.2035 0.0653 0.0552 0.037 Uiso 1 1 calc R . .
C6 C -0.11524(19) 0.05486(10) 0.16173(12) 0.0342(5) Uani 1 1 d . . .
H60 H -0.1744 0.0297 0.1811 0.041 Uiso 1 1 calc R A .
C7 C -0.01135(19) 0.07091(10) 0.20830(11) 0.0320(4) Uani 1 1 d . A .
H70 H 0.0008 0.0565 0.2598 0.038 Uiso 1 1 calc R . .
C8 C 0.07500(17) 0.10793(9) 0.18015(10) 0.0247(4) Uani 1 1 d . . .
H80 H 0.1454 0.1192 0.2127 0.030 Uiso 1 1 calc R A .
C10 C -0.0610(4) 0.0885(2) -0.0753(2) 0.0250(3) Uani 0.474(5) 1 d PDU A 1
H10A H -0.0752 0.1070 -0.1267 0.037 Uiso 0.474(5) 1 calc PR A 1
H10B H -0.1222 0.0565 -0.0695 0.037 Uiso 0.474(5) 1 calc PR A 1
H10C H 0.0178 0.0684 -0.0679 0.037 Uiso 0.474(5) 1 calc PR A 1
C11 C -0.1738(4) 0.1771(2) -0.0330(3) 0.0255(3) Uani 0.474(5) 1 d PDU A 1
H11A H -0.1790 0.1941 -0.0851 0.038 Uiso 0.474(5) 1 calc PR A 1
H11B H -0.1729 0.2124 0.0034 0.038 Uiso 0.474(5) 1 calc PR A 1
H11C H -0.2428 0.1497 -0.0287 0.038 Uiso 0.474(5) 1 calc PR A 1
N2 N -0.0661(4) 0.1405(2) -0.0165(2) 0.0172(8) Uani 0.474(5) 1 d PDU A 1
C100 C -0.0228(4) 0.0726(2) -0.0694(2) 0.0291(4) Uani 0.526(5) 1 d PU A 2
H10D H -0.0281 0.0847 -0.1234 0.044 Uiso 0.526(5) 1 calc PR A 2
H10E H -0.0792 0.0380 -0.0636 0.044 Uiso 0.526(5) 1 calc PR A 2
H10F H 0.0584 0.0582 -0.0514 0.044 Uiso 0.526(5) 1 calc PR A 2
C110 C -0.1689(4) 0.1546(2) -0.0530(3) 0.0342(4) Uani 0.526(5) 1 d PU A 2
H11D H -0.1835 0.1910 -0.0207 0.051 Uiso 0.526(5) 1 calc PR A 2
H11E H -0.2314 0.1226 -0.0505 0.051 Uiso 0.526(5) 1 calc PR A 2
H11F H -0.1697 0.1690 -0.1059 0.051 Uiso 0.526(5) 1 calc PR A 2
N20 N -0.0511(4) 0.1262(2) -0.0255(3) 0.0188(3) Uani 0.526(5) 1 d PU A 2
C12 C 0.29123(15) 0.18115(7) 0.14339(9) 0.0168(3) Uani 1 1 d . A .
C13 C 0.38895(15) 0.13933(8) 0.14595(9) 0.0185(3) Uani 1 1 d . . .
C14 C 0.32766(16) 0.03441(8) 0.10093(11) 0.0240(3) Uani 1 1 d . . .
H14A H 0.3309 0.0040 0.0591 0.036 Uiso 1 1 calc R . .
H14B H 0.2443 0.0447 0.1054 0.036 Uiso 1 1 calc R . .
H14C H 0.3651 0.0156 0.1489 0.036 Uiso 1 1 calc R . .
C15 C 0.51495(16) 0.07646(9) 0.07140(10) 0.0250(4) Uani 1 1 d . . .
H15A H 0.5117 0.0454 0.0297 0.038 Uiso 1 1 calc R . .
H15B H 0.5578 0.0580 0.1180 0.038 Uiso 1 1 calc R . .
H15C H 0.5566 0.1149 0.0575 0.038 Uiso 1 1 calc R . .
C16 C 0.47918(17) 0.14240(9) 0.20718(10) 0.0265(4) Uani 1 1 d . . .
H16 H 0.5446 0.1137 0.2098 0.032 Uiso 1 1 calc R . .
C17 C 0.4741(2) 0.18708(9) 0.26439(11) 0.0325(4) Uani 1 1 d . . .
H17 H 0.5364 0.1890 0.3059 0.039 Uiso 1 1 calc R . .
C18 C 0.37946(19) 0.22897(9) 0.26175(11) 0.0311(4) Uani 1 1 d . . .
H18 H 0.3773 0.2599 0.3009 0.037 Uiso 1 1 calc R . .
C19 C 0.28784(17) 0.22578(8) 0.20193(10) 0.0232(3) Uani 1 1 d . . .
H19 H 0.2221 0.2541 0.2006 0.028 Uiso 1 1 calc R . .
C20 C 0.07888(14) 0.36886(7) -0.03574(9) 0.0170(3) Uani 1 1 d . A .
C21 C 0.11347(15) 0.42144(8) -0.07677(9) 0.0190(3) Uani 1 1 d . . .
C22 C 0.02835(17) 0.46434(9) -0.10983(11) 0.0283(4) Uani 1 1 d . . .
H22 H 0.0523 0.5001 -0.1372 0.034 Uiso 1 1 calc R . .
C23 C -0.09048(18) 0.45523(10) -0.10311(13) 0.0357(5) Uani 1 1 d . . .
H23 H -0.1483 0.4843 -0.1265 0.043 Uiso 1 1 calc R . .
C24 C -0.12559(17) 0.40390(10) -0.06240(13) 0.0334(4) Uani 1 1 d . . .
H24 H -0.2076 0.3978 -0.0578 0.040 Uiso 1 1 calc R . .
C25 C -0.04174(16) 0.36114(9) -0.02812(11) 0.0251(4) Uani 1 1 d . . .
H25 H -0.0664 0.3264 0.0007 0.030 Uiso 1 1 calc R . .
C26 C 0.28788(19) 0.48682(9) -0.04547(13) 0.0342(4) Uani 1 1 d . . .
H26A H 0.3726 0.4903 -0.0514 0.051 Uiso 1 1 calc R . .
H26B H 0.2789 0.4847 0.0090 0.051 Uiso 1 1 calc R . .
H26C H 0.2451 0.5241 -0.0684 0.051 Uiso 1 1 calc R . .
C27 C 0.25860(17) 0.42780(10) -0.16401(11) 0.0291(4) Uani 1 1 d . . .
H27A H 0.3439 0.4328 -0.1673 0.044 Uiso 1 1 calc R . .
H27B H 0.2146 0.4629 -0.1913 0.044 Uiso 1 1 calc R . .
H27C H 0.2308 0.3872 -0.1872 0.044 Uiso 1 1 calc R . .
C28 C 0.29014(14) 0.35183(7) 0.07373(9) 0.0162(3) Uani 1 1 d . A .
C29 C 0.41370(14) 0.35099(7) 0.07294(9) 0.0171(3) Uani 1 1 d . . .
C30 C 0.52536(16) 0.36234(9) -0.03455(10) 0.0255(3) Uani 1 1 d . . .
H30A H 0.5603 0.3390 -0.0744 0.038 Uiso 1 1 calc R . .
H30B H 0.5883 0.3853 -0.0022 0.038 Uiso 1 1 calc R . .
H30C H 0.4664 0.3929 -0.0584 0.038 Uiso 1 1 calc R . .
C31 C 0.55686(16) 0.27076(9) 0.04780(11) 0.0250(3) Uani 1 1 d . . .
H31A H 0.5917 0.2482 0.0074 0.037 Uiso 1 1 calc R . .
H31B H 0.5188 0.2400 0.0788 0.037 Uiso 1 1 calc R . .
H31C H 0.6197 0.2936 0.0803 0.037 Uiso 1 1 calc R . .
C32 C 0.48739(16) 0.38233(8) 0.13054(10) 0.0229(3) Uani 1 1 d . . .
H32 H 0.5713 0.3818 0.1303 0.028 Uiso 1 1 calc R . .
C33 C 0.43904(17) 0.41417(9) 0.18806(10) 0.0256(4) Uani 1 1 d . . .
H33 H 0.4901 0.4353 0.2271 0.031 Uiso 1 1 calc R . .
C34 C 0.31712(16) 0.41548(8) 0.18922(10) 0.0236(3) Uani 1 1 d . . .
H34 H 0.2844 0.4373 0.2289 0.028 Uiso 1 1 calc R . .
C35 C 0.24280(15) 0.38464(8) 0.13185(9) 0.0198(3) Uani 1 1 d . . .
H35 H 0.1589 0.3859 0.1322 0.024 Uiso 1 1 calc R . .
N1 N 0.39220(12) 0.09335(7) 0.08483(8) 0.0188(3) Uani 1 1 d . . .
N3 N 0.23830(13) 0.42868(7) -0.08397(8) 0.0202(3) Uani 1 1 d . . .
N4 N 0.46652(12) 0.31690(6) 0.01284(8) 0.0170(3) Uani 1 1 d . . .
B1 B 0.34004(17) 0.09983(9) -0.13443(10) 0.0180(3) Uani 1 1 d . A .
B2 B 0.40152(16) 0.17663(8) -0.10080(10) 0.0158(3) Uani 1 1 d . A .
B3 B 0.37290(17) 0.23446(9) -0.17820(10) 0.0177(3) Uani 1 1 d . A .
B4 B 0.29746(18) 0.19336(9) -0.26276(11) 0.0215(4) Uani 1 1 d . A .
H5 H 0.2382 0.2190 -0.3086 0.026 Uiso 1 1 calc R . .
B5 B 0.27760(18) 0.10886(9) -0.23549(11) 0.0219(4) Uani 1 1 d . A .
H4 H 0.2050 0.0769 -0.2628 0.026 Uiso 1 1 calc R . .
B6 B 0.49748(17) 0.11722(9) -0.12959(11) 0.0193(4) Uani 1 1 d . . .
H6 H 0.5640 0.0925 -0.0871 0.023 Uiso 1 1 calc R . .
B7 B 0.51705(17) 0.19814(9) -0.15555(11) 0.0203(4) Uani 1 1 d . . .
H7 H 0.5960 0.2266 -0.1301 0.024 Uiso 1 1 calc R . .
B8 B 0.45350(19) 0.20844(10) -0.25235(11) 0.0232(4) Uani 1 1 d . . .
H8 H 0.4912 0.2438 -0.2903 0.028 Uiso 1 1 calc R . .
B9 B 0.3949(2) 0.13291(10) -0.28676(11) 0.0248(4) Uani 1 1 d . . .
H9 H 0.3940 0.1184 -0.3479 0.030 Uiso 1 1 calc R . .
B10 B 0.42188(19) 0.07655(9) -0.21004(11) 0.0229(4) Uani 1 1 d . . .
H10 H 0.4389 0.0249 -0.2203 0.028 Uiso 1 1 calc R . .
B11 B 0.53004(19) 0.13637(10) -0.22219(11) 0.0248(4) Uani 1 1 d . . .
H11 H 0.6180 0.1239 -0.2411 0.030 Uiso 1 1 calc R . .
P1 P 0.17428(4) 0.173699(18) 0.06296(2) 0.01432(8) Uani 1 1 d . . .
P2 P 0.19351(3) 0.310920(18) -0.00140(2) 0.01336(8) Uani 1 1 d . . .
Cu1 Cu 0.324564(17) 0.270476(9) -0.069393(11) 0.01585(5) Uani 1 1 d . A .
Cu2 Cu 0.285981(17) 0.135026(9) -0.021713(11) 0.01706(5) Uani 1 1 d . A .
Sn1 Sn 0.180897(10) 0.181800(5) -0.160987(6) 0.01793(3) Uani 1 1 d . . .
H2 H 0.417(2) 0.1894(10) -0.0400(13) 0.028(6) Uiso 1 1 d . . .
H1 H 0.3133(18) 0.0626(10) -0.0945(12) 0.024(5) Uiso 1 1 d . . .
H3 H 0.3636(19) 0.2851(11) -0.1678(12) 0.028(6) Uiso 1 1 d . . .

loop_
_atom_site_aniso_label
_atom_site_aniso_U_11
_atom_site_aniso_U_22
_atom_site_aniso_U_33
_atom_site_aniso_U_23
_atom_site_aniso_U_13
_atom_site_aniso_U_12
C1 0.0151(7) 0.0146(7) 0.0197(7) 0.0024(6) 0.0046(6) 0.0005(6)
C3 0.0198(8) 0.0136(7) 0.0230(8) 0.0022(6) 0.0077(6) 0.0009(6)
C4 0.0223(8) 0.0202(8) 0.0272(9) 0.0019(7) 0.0078(7) -0.0030(7)
C5 0.0266(9) 0.0310(10) 0.0372(11) -0.0001(8) 0.0100(8) -0.0103(8)
C6 0.0397(11) 0.0304(10) 0.0368(11) 0.0010(8) 0.0208(9) -0.0130(9)
C7 0.0408(11) 0.0309(10) 0.0269(9) 0.0070(8) 0.0144(8) -0.0034(8)
C8 0.0276(9) 0.0240(9) 0.0235(8) 0.0029(7) 0.0078(7) -0.0010(7)
C10 0.0206(8) 0.0252(8) 0.0275(8) -0.0049(6) -0.0034(6) 0.0026(6)
C11 0.0236(8) 0.0268(8) 0.0269(8) -0.0025(6) 0.0065(6) -0.0068(6)
N2 0.0156(17) 0.0157(19) 0.0217(17) -0.0092(13) 0.0081(12) -0.0011(13)
C100 0.0280(9) 0.0366(9) 0.0237(8) 0.0076(7) 0.0067(7) 0.0027(7)
C110 0.0329(9) 0.0227(8) 0.0454(11) 0.0006(7) -0.0007(8) -0.0058(7)
N20 0.0188(6) 0.0170(6) 0.0202(6) 0.0005(5) 0.0018(5) 0.0029(5)
C12 0.0192(7) 0.0156(7) 0.0154(7) 0.0022(6) 0.0015(6) -0.0017(6)
C13 0.0221(8) 0.0163(7) 0.0166(7) 0.0021(6) 0.0009(6) -0.0001(6)
C14 0.0266(9) 0.0164(8) 0.0287(9) 0.0015(7) 0.0023(7) 0.0022(7)
C15 0.0212(8) 0.0292(9) 0.0247(9) 0.0028(7) 0.0030(7) 0.0075(7)
C16 0.0278(9) 0.0244(9) 0.0250(9) 0.0021(7) -0.0057(7) 0.0045(7)
C17 0.0397(11) 0.0302(10) 0.0236(9) -0.0005(7) -0.0112(8) 0.0000(8)
C18 0.0431(11) 0.0273(9) 0.0212(9) -0.0065(7) -0.0017(8) 0.0000(8)
C19 0.0283(9) 0.0207(8) 0.0207(8) -0.0007(6) 0.0040(7) 0.0011(7)
C20 0.0187(7) 0.0150(7) 0.0175(7) -0.0007(6) 0.0034(6) 0.0022(6)
C21 0.0215(8) 0.0169(7) 0.0189(8) 0.0001(6) 0.0037(6) 0.0027(6)
C22 0.0322(10) 0.0213(8) 0.0321(10) 0.0098(7) 0.0070(8) 0.0067(7)
C23 0.0296(10) 0.0301(10) 0.0473(12) 0.0132(9) 0.0052(9) 0.0146(8)
C24 0.0198(9) 0.0324(10) 0.0492(12) 0.0084(9) 0.0095(8) 0.0085(8)
C25 0.0208(8) 0.0218(8) 0.0343(10) 0.0059(7) 0.0090(7) 0.0035(7)
C26 0.0329(9) 0.0227(8) 0.0454(11) 0.0006(7) -0.0007(8) -0.0058(7)
C27 0.0280(9) 0.0366(9) 0.0237(8) 0.0076(7) 0.0067(7) 0.0027(7)
C28 0.0203(7) 0.0129(7) 0.0154(7) 0.0001(5) 0.0029(6) -0.0005(6)
C29 0.0194(8) 0.0160(7) 0.0159(7) -0.0013(6) 0.0024(6) -0.0004(6)
C30 0.0236(8) 0.0268(8) 0.0269(8) -0.0025(6) 0.0065(6) -0.0068(6)
C31 0.0206(8) 0.0252(8) 0.0275(8) -0.0049(6) -0.0034(6) 0.0026(6)
C32 0.0204(8) 0.0242(8) 0.0237(8) -0.0051(7) 0.0011(7) -0.0017(7)
C33 0.0285(9) 0.0261(9) 0.0213(8) -0.0074(7) -0.0007(7) -0.0035(7)
C34 0.0298(9) 0.0219(8) 0.0199(8) -0.0050(6) 0.0067(7) 0.0009(7)
C35 0.0217(8) 0.0189(8) 0.0198(8) -0.0011(6) 0.0061(6) 0.0007(6)
N1 0.0188(6) 0.0170(6) 0.0202(6) 0.0005(5) 0.0018(5) 0.0029(5)
N3 0.0220(7) 0.0177(6) 0.0211(7) 0.0021(5) 0.0043(6) -0.0023(5)
N4 0.0150(6) 0.0181(6) 0.0178(6) -0.0023(5) 0.0025(5) -0.0008(5)
B1 0.0206(9) 0.0172(8) 0.0155(8) -0.0011(6) -0.0005(7) 0.0019(7)
B2 0.0152(8) 0.0173(8) 0.0149(8) -0.0023(6) 0.0019(6) 0.0010(6)
B3 0.0189(8) 0.0180(8) 0.0165(8) 0.0004(6) 0.0037(7) 0.0010(7)
B4 0.0271(10) 0.0212(9) 0.0155(8) -0.0001(7) 0.0005(7) 0.0040(7)
B5 0.0262(10) 0.0198(9) 0.0184(9) -0.0031(7) -0.0029(7) 0.0028(7)
B6 0.0195(9) 0.0206(9) 0.0178(8) -0.0023(7) 0.0024(7) 0.0051(7)
B7 0.0183(8) 0.0237(9) 0.0198(9) -0.0008(7) 0.0059(7) 0.0015(7)
B8 0.0274(10) 0.0251(9) 0.0183(9) -0.0005(7) 0.0075(7) 0.0020(8)
B9 0.0332(11) 0.0255(10) 0.0158(8) -0.0030(7) 0.0032(8) 0.0058(8)
B10 0.0298(10) 0.0213(9) 0.0173(9) -0.0053(7) 0.0013(7) 0.0072(8)
B11 0.0251(10) 0.0296(10) 0.0209(9) -0.0026(8) 0.0077(8) 0.0069(8)
P1 0.01441(18) 0.01356(18) 0.01519(18) 0.00184(14) 0.00268(14) 0.00000(14)
P2 0.01372(17) 0.01209(17) 0.01453(18) 0.00011(13) 0.00278(14) 0.00030(14)
Cu1 0.01584(9) 0.01576(9) 0.01644(9) -0.00235(7) 0.00390(7) 0.00062(7)
Cu2 0.01706(9) 0.01897(10) 0.01538(9) 0.00048(7) 0.00298(7) 0.00233(7)
Sn1 0.01528(6) 0.01926(6) 0.01841(6) -0.00007(4) -0.00112(4) 0.00116(4)

loop_
_atom_type_symbol
_atom_type_description
_atom_type_scat_dispersion_real
_atom_type_scat_dispersion_imag
_atom_type_scat_source
C C 0.0033 0.0016 'International Tables Vol C Tables 4.2.6.8 and 6.1.1.4'
N N 0.0061 0.0033 'International Tables Vol C Tables 4.2.6.8 and 6.1.1.4'
B B 0.0013 0.0007 'International Tables Vol C Tables 4.2.6.8 and 6.1.1.4'
P P 0.1023 0.0942 'International Tables Vol C Tables 4.2.6.8 and 6.1.1.4'
Cu Cu 0.3201 1.2651 'International Tables Vol C Tables 4.2.6.8 and 6.1.1.4'
Sn Sn -0.6537 1.4246 'International Tables Vol C Tables 4.2.6.8 and 6.1.1.4'
H H 0.0000 0.0000 'International Tables Vol C Tables 4.2.6.8 and 6.1.1.4'

loop_
_geom_angle_atom_site_label_1
_geom_angle_atom_site_label_2
_geom_angle_atom_site_label_3
_geom_angle
P1 C1 P2 115.64(8)
P1 C1 H1A 108.4
P2 C1 H1A 108.4
P1 C1 H1B 108.4
P2 C1 H1B 108.4
H1A C1 H1B 107.4
C8 C3 C4 119.18(15)
C8 C3 P1 122.06(13)
C4 C3 P1 118.69(12)
C3 C4 C5 119.54(17)
C3 C4 N2 118.1(2)
C5 C4 N2 121.8(2)
C3 C4 N20 117.7(2)
C5 C4 N20 122.1(2)
N2 C4 N20 15.15(18)
C6 C5 C4 121.01(19)
C6 C5 H53 119.5
C4 C5 H53 119.5
C5 C6 C7 119.42(17)
C5 C6 H60 120.3
C7 C6 H60 120.3
C6 C7 C8 120.38(18)
C6 C7 H70 119.8
C8 C7 H70 119.8
C7 C8 C3 120.46(18)
C7 C8 H80 119.8
C3 C8 H80 119.8
N2 C10 H10A 109.5
N2 C10 H10B 109.5
H10A C10 H10B 109.5
N2 C10 H10C 109.5
H10A C10 H10C 109.5
H10B C10 H10C 109.5
N2 C11 H11A 109.5
N2 C11 H11B 109.5
H11A C11 H11B 109.5
N2 C11 H11C 109.5
H11A C11 H11C 109.5
H11B C11 H11C 109.5
C4 N2 C11 116.5(3)
C4 N2 C10 108.1(3)
C11 N2 C10 110.6(4)
N20 C100 H10D 109.5
N20 C100 H10E 109.5
H10D C100 H10E 109.5
N20 C100 H10F 109.5
H10D C100 H10F 109.5
H10E C100 H10F 109.5
N20 C110 H11D 109.5
N20 C110 H11E 109.5
H11D C110 H11E 109.5
N20 C110 H11F 109.5
H11D C110 H11F 109.5
H11E C110 H11F 109.5
C100 N20 C4 113.2(3)
C100 N20 C110 113.2(4)
C4 N20 C110 109.1(3)
C19 C12 C13 119.29(15)
C19 C12 P1 123.22(13)
C13 C12 P1 117.49(12)
C16 C13 C12 119.48(15)
C16 C13 N1 121.51(15)
C12 C13 N1 119.01(14)
N1 C14 H14A 109.5
N1 C14 H14B 109.5
H14A C14 H14B 109.5
N1 C14 H14C 109.5
H14A C14 H14C 109.5
H14B C14 H14C 109.5
N1 C15 H15A 109.5
N1 C15 H15B 109.5
H15A C15 H15B 109.5
N1 C15 H15C 109.5
H15A C15 H15C 109.5
H15B C15 H15C 109.5
C17 C16 C13 120.23(17)
C17 C16 H16 119.9
C13 C16 H16 119.9
C18 C17 C16 120.69(18)
C18 C17 H17 119.7
C16 C17 H17 119.7
C17 C18 C19 119.80(17)
C17 C18 H18 120.1
C19 C18 H18 120.1
C18 C19 C12 120.49(17)
C18 C19 H19 119.8
C12 C19 H19 119.8
C25 C20 C21 118.76(15)
C25 C20 P2 123.53(13)
C21 C20 P2 117.54(12)
C22 C21 C20 120.12(16)
C22 C21 N3 121.89(15)
C20 C21 N3 117.99(14)
C23 C22 C21 120.34(17)
C23 C22 H22 119.8
C21 C22 H22 119.8
C22 C23 C24 120.10(18)
C22 C23 H23 120.0
C24 C23 H23 120.0
C23 C24 C25 120.35(18)
C23 C24 H24 119.8
C25 C24 H24 119.8
C24 C25 C20 120.32(17)
C24 C25 H25 119.8
C20 C25 H25 119.8
N3 C26 H26A 109.5
N3 C26 H26B 109.5
H26A C26 H26B 109.5
N3 C26 H26C 109.5
H26A C26 H26C 109.5
H26B C26 H26C 109.5
N3 C27 H27A 109.5
N3 C27 H27B 109.5
H27A C27 H27B 109.5
N3 C27 H27C 109.5
H27A C27 H27C 109.5
H27B C27 H27C 109.5
C35 C28 C29 119.35(15)
C35 C28 P2 121.02(13)
C29 C28 P2 119.62(12)
C32 C29 C28 119.47(15)
C32 C29 N4 119.71(14)
C28 C29 N4 120.82(14)
N4 C30 H30A 109.5
N4 C30 H30B 109.5
H30A C30 H30B 109.5
N4 C30 H30C 109.5
H30A C30 H30C 109.5
H30B C30 H30C 109.5
N4 C31 H31A 109.5
N4 C31 H31B 109.5
H31A C31 H31B 109.5
N4 C31 H31C 109.5
H31A C31 H31C 109.5
H31B C31 H31C 109.5
C33 C32 C29 120.42(16)
C33 C32 H32 119.8
C29 C32 H32 119.8
C34 C33 C32 120.58(16)
C34 C33 H33 119.7
C32 C33 H33 119.7
C33 C34 C35 119.46(16)
C33 C34 H34 120.3
C35 C34 H34 120.3
C34 C35 C28 120.71(16)
C34 C35 H35 119.6
C28 C35 H35 119.6
C13 N1 C15 113.02(14)
C13 N1 C14 110.66(13)
C15 N1 C14 109.01(13)
C13 N1 Cu2 107.32(10)
C15 N1 Cu2 111.56(10)
C14 N1 Cu2 104.96(10)
C21 N3 C27 111.14(14)
C21 N3 C26 111.50(14)
C27 N3 C26 111.04(15)
C29 N4 C30 110.33(13)
C29 N4 C31 109.89(13)
C30 N4 C31 108.62(13)
C29 N4 Cu1 110.77(10)
C30 N4 Cu1 104.53(10)
C31 N4 Cu1 112.55(10)
B10 B1 B6 59.30(11)
B10 B1 B2 105.79(13)
B6 B1 B2 58.28(10)
B10 B1 B5 58.45(11)
B6 B1 B5 106.19(13)
B2 B1 B5 107.89(12)
B10 B1 Cu2 164.48(13)
B6 B1 Cu2 105.42(10)
B2 B1 Cu2 64.10(8)
B5 B1 Cu2 134.38(11)
B10 B1 Sn1 118.66(11)
B6 B1 Sn1 123.58(11)
B2 B1 Sn1 71.79(8)
B5 B1 Sn1 64.41(8)
Cu2 B1 Sn1 70.85(5)
B10 B1 H1 119.1(11)
B6 B1 H1 117.0(11)
B2 B1 H1 122.3(11)
B5 B1 H1 125.4(11)
Cu2 B1 H1 63.4(11)
Sn1 B1 H1 110.7(11)
B6 B2 B7 60.20(11)
B6 B2 B1 60.44(10)
B7 B2 B1 108.88(12)
B6 B2 B3 108.10(12)
B7 B2 B3 59.85(10)
B1 B2 B3 108.69(12)
B6 B2 Cu2 109.68(11)
B7 B2 Cu2 167.81(12)
B1 B2 Cu2 67.94(8)
B3 B2 Cu2 132.26(11)
B6 B2 Cu1 163.29(12)
B7 B2 Cu1 104.22(10)
B1 B2 Cu1 135.20(11)
B3 B2 Cu1 64.20(8)
Cu2 B2 Cu1 84.94(6)
B6 B2 Sn1 120.46(10)
B7 B2 Sn1 120.24(11)
B1 B2 Sn1 66.15(8)
B3 B2 Sn1 66.12(8)
Cu2 B2 Sn1 70.01(5)
Cu1 B2 Sn1 71.40(5)
B6 B2 H2 115.2(11)
B7 B2 H2 115.6(12)
B1 B2 H2 122.7(11)
B3 B2 H2 124.1(11)
Cu2 B2 H2 60.8(11)
Cu1 B2 H2 64.2(11)
Sn1 B2 H2 114.5(12)
B8 B3 B7 59.75(11)
B8 B3 B2 106.75(13)
B7 B3 B2 58.83(10)
B8 B3 B4 59.05(11)
B7 B3 B4 107.20(13)
B2 B3 B4 108.36(12)
B8 B3 Cu1 163.64(13)
B7 B3 Cu1 105.76(10)
B2 B3 Cu1 67.37(8)
B4 B3 Cu1 136.87(12)
B8 B3 Sn1 119.46(11)
B7 B3 Sn1 124.42(11)
B2 B3 Sn1 71.81(8)
B4 B3 Sn1 64.42(8)
Cu1 B3 Sn1 74.21(5)
B8 B3 H3 119.7(11)
B7 B3 H3 118.8(12)
B2 B3 H3 122.4(11)
B4 B3 H3 123.5(12)
Cu1 B3 H3 58.3(11)
Sn1 B3 H3 108.0(11)
B9 B4 B8 60.77(12)
B9 B4 B3 107.00(14)
B8 B4 B3 58.71(11)
B9 B4 B5 58.44(11)
B8 B4 B5 107.10(14)
B3 B4 B5 107.27(12)
B9 B4 Sn1 122.13(12)
B8 B4 Sn1 125.46(11)
B3 B4 Sn1 71.27(8)
B5 B4 Sn1 66.99(9)
B9 B4 H5 120.4
B8 B4 H5 118.9
B3 B4 H5 122.3
B5 B4 H5 124.4
Sn1 B4 H5 104.8
B10 B5 B9 60.82(12)
B10 B5 B1 59.21(10)
B9 B5 B1 107.67(14)
B10 B5 B4 107.02(14)
B9 B5 B4 58.19(11)
B1 B5 B4 107.73(13)
B10 B5 Sn1 125.55(11)
B9 B5 Sn1 121.80(12)
B1 B5 Sn1 71.18(8)
B4 B5 Sn1 66.88(8)
B10 B5 H4 118.8
B9 B5 H4 120.4
B1 B5 H4 121.6
B4 B5 H4 124.4
Sn1 B5 H4 105.0
B11 B6 B2 108.25(13)
B11 B6 B10 60.47(11)
B2 B6 B10 108.47(13)
B11 B6 B7 59.84(11)
B2 B6 B7 60.18(10)
B10 B6 B7 108.39(13)
B11 B6 B1 108.81(13)
B2 B6 B1 61.28(10)
B10 B6 B1 59.69(11)
B7 B6 B1 109.53(13)
B11 B6 H6 121.6
B2 B6 H6 121.2
B10 B6 H6 121.7
B7 B6 H6 121.3
B1 B6 H6 120.8
B11 B7 B8 60.59(11)
B11 B7 B2 107.69(14)
B8 B7 B2 108.47(13)
B11 B7 B6 59.69(11)
B8 B7 B6 108.33(14)
B2 B7 B6 59.63(10)
B11 B7 B3 108.24(14)
B8 B7 B3 59.42(11)
B2 B7 B3 61.32(10)
B6 B7 B3 108.82(13)
B11 B7 H7 121.8
B8 B7 H7 121.6
B2 B7 H7 121.5
B6 B7 H7 121.7
B3 B7 H7 121.2
B3 B8 B7 60.82(10)
B3 B8 B4 62.24(11)
B7 B8 B4 110.58(13)
B3 B8 B11 108.41(13)
B7 B8 B11 59.41(11)
B4 B8 B11 108.45(14)
B3 B8 B9 108.60(14)
B7 B8 B9 107.69(14)
B4 B8 B9 59.27(11)
B11 B8 B9 59.86(12)
B3 B8 H8 120.5
B7 B8 H8 121.1
B4 B8 H8 120.3
B11 B8 H8 122.1
B9 B8 H8 122.4
B4 B9 B5 63.37(11)
B4 B9 B11 109.10(14)
B5 B9 B11 108.77(14)
B4 B9 B10 110.13(13)
B5 B9 B10 59.58(11)
B11 B9 B10 59.78(12)
B4 B9 B8 59.97(11)
B5 B9 B8 110.35(13)
B11 B9 B8 59.96(12)
B10 B9 B8 107.90(14)
B4 B9 H9 119.8
B5 B9 H9 120.0
B11 B9 H9 121.8
B10 B9 H9 121.9
B8 B9 H9 121.5
B5 B10 B6 110.62(13)
B5 B10 B11 108.91(14)
B6 B10 B11 59.41(11)
B5 B10 B1 62.34(11)
B6 B10 B1 61.01(10)
B11 B10 B1 109.02(13)
B5 B10 B9 59.59(11)
B6 B10 B9 107.68(14)
B11 B10 B9 59.95(12)
B1 B10 B9 109.17(13)
B5 B10 H10 120.1
B6 B10 H10 121.2
B11 B10 H10 121.8
B1 B10 H10 120.1
B9 B10 H10 122.2
B6 B11 B7 60.47(11)
B6 B11 B10 60.12(11)
B7 B11 B10 108.62(13)
B6 B11 B9 108.51(14)
B7 B11 B9 108.44(14)
B10 B11 B9 60.27(12)
B6 B11 B8 108.49(13)
B7 B11 B8 60.00(11)
B10 B11 B8 108.47(14)
B9 B11 B8 60.19(12)
B6 B11 H11 121.4
B7 B11 H11 121.4
B10 B11 H11 121.4
B9 B11 H11 121.4
B8 B11 H11 121.5
C12 P1 C1 106.82(7)
C12 P1 C3 102.52(7)
C1 P1 C3 102.88(7)
C12 P1 Cu2 97.80(5)
C1 P1 Cu2 119.24(5)
C3 P1 Cu2 124.83(5)
C28 P2 C20 105.22(7)
C28 P2 C1 106.30(7)
C20 P2 C1 101.35(7)
C28 P2 Cu1 101.26(5)
C20 P2 Cu1 125.31(5)
C1 P2 Cu1 115.77(5)
P2 Cu1 B3 150.72(5)
P2 Cu1 N4 87.51(4)
B3 Cu1 N4 118.47(6)
P2 Cu1 B2 141.52(5)
B3 Cu1 B2 48.43(7)
N4 Cu1 B2 105.75(6)
P2 Cu1 Sn1 100.784(13)
B3 Cu1 Sn1 57.65(5)
N4 Cu1 Sn1 164.50(4)
B2 Cu1 Sn1 59.82(5)
P2 Cu1 Cu2 94.611(12)
B3 Cu1 Cu2 88.87(5)
N4 Cu1 Cu2 110.27(4)
B2 Cu1 Cu2 46.95(5)
Sn1 Cu1 Cu2 56.420(6)
P2 Cu1 H2 123.2(6)
B3 Cu1 H2 75.9(6)
N4 Cu1 H2 84.1(6)
B2 Cu1 H2 29.1(6)
Sn1 Cu1 H2 80.5(6)
Cu2 Cu1 H2 39.2(6)
P2 Cu1 H3 134.5(7)
B3 Cu1 H3 29.6(7)
N4 Cu1 H3 107.1(7)
B2 Cu1 H3 76.7(7)
Sn1 Cu1 H3 76.4(7)
Cu2 Cu1 H3 118.3(7)
H2 Cu1 H3 101.5(9)
B2 Cu2 P1 135.30(5)
B2 Cu2 N1 112.40(6)
P1 Cu2 N1 82.60(4)
B2 Cu2 B1 47.96(7)
P1 Cu2 B1 160.35(5)
N1 Cu2 B1 115.13(6)
B2 Cu2 Sn1 61.41(5)
P1 Cu2 Sn1 104.443(13)
N1 Cu2 Sn1 172.76(4)
B1 Cu2 Sn1 58.19(5)
B2 Cu2 Cu1 48.11(5)
P1 Cu2 Cu1 87.603(12)
N1 Cu2 Cu1 120.92(4)
B1 Cu2 Cu1 89.87(5)
Sn1 Cu2 Cu1 58.587(6)
B2 Cu2 H2 29.8(7)
P1 Cu2 H2 114.2(6)
N1 Cu2 H2 91.7(7)
B1 Cu2 H2 75.4(6)
Sn1 Cu2 H2 83.9(7)
Cu1 Cu2 H2 41.7(6)
B2 Cu2 H1 75.4(6)
P1 Cu2 H1 146.9(6)
N1 Cu2 H1 97.3(6)
B1 Cu2 H1 29.4(6)
Sn1 Cu2 H1 77.8(6)
Cu1 Cu2 H1 119.3(6)
H2 Cu2 H1 98.9(9)
B4 Sn1 B5 46.12(7)
B4 Sn1 B3 44.30(6)
B5 Sn1 B3 75.40(6)
B4 Sn1 B1 75.80(6)
B5 Sn1 B1 44.40(6)
B3 Sn1 B1 73.06(6)
B4 Sn1 B2 73.40(6)
B5 Sn1 B2 73.23(6)
B3 Sn1 B2 42.07(6)
B1 Sn1 B2 42.05(6)
B4 Sn1 Cu2 119.38(5)
B5 Sn1 Cu2 94.96(5)
B3 Sn1 Cu2 89.03(4)
B1 Sn1 Cu2 50.96(4)
B2 Sn1 Cu2 48.58(4)
B4 Sn1 Cu1 91.74(5)
B5 Sn1 Cu1 117.86(5)
B3 Sn1 Cu1 48.15(4)
B1 Sn1 Cu1 89.89(4)
B2 Sn1 Cu1 48.78(4)
Cu2 Sn1 Cu1 64.993(6)

loop_
_geom_bond_atom_site_label_1
_geom_bond_atom_site_label_2
_geom_bond_distance
C1 P1 1.8334(16)
C1 P2 1.8447(16)
C1 H1A 0.9900
C1 H1B 0.9900
C3 C8 1.396(2)
C3 C4 1.396(2)
C3 P1 1.8339(16)
C4 C5 1.398(2)
C4 N2 1.422(5)
C4 N20 1.482(5)
C5 C6 1.379(3)
C5 H53 0.9500
C6 C7 1.387(3)
C6 H60 0.9500
C7 C8 1.389(3)
C7 H70 0.9500
C8 H80 0.9500
C10 N2 1.511(5)
C10 H10A 0.9800
C10 H10B 0.9800
C10 H10C 0.9800
C11 N2 1.438(6)
C11 H11A 0.9800
C11 H11B 0.9800
C11 H11C 0.9800
C100 N20 1.427(6)
C100 H10D 0.9800
C100 H10E 0.9800
C100 H10F 0.9800
C110 N20 1.484(6)
C110 H11D 0.9800
C110 H11E 0.9800
C110 H11F 0.9800
C12 C19 1.398(2)
C12 C13 1.408(2)
C12 P1 1.8189(17)
C13 C16 1.390(2)
C13 N1 1.451(2)
C14 N1 1.482(2)
C14 H14A 0.9800
C14 H14B 0.9800
C14 H14C 0.9800
C15 N1 1.481(2)
C15 H15A 0.9800
C15 H15B 0.9800
C15 H15C 0.9800
C16 C17 1.384(3)
C16 H16 0.9500
C17 C18 1.382(3)
C17 H17 0.9500
C18 C19 1.383(3)
C18 H18 0.9500
C19 H19 0.9500
C20 C25 1.398(2)
C20 C21 1.402(2)
C20 P2 1.8239(16)
C21 C22 1.391(2)
C21 N3 1.442(2)
C22 C23 1.378(3)
C22 H22 0.9500
C23 C24 1.381(3)
C23 H23 0.9500
C24 C25 1.387(3)
C24 H24 0.9500
C25 H25 0.9500
C26 N3 1.472(2)
C26 H26A 0.9800
C26 H26B 0.9800
C26 H26C 0.9800
C27 N3 1.459(2)
C27 H27A 0.9800
C27 H27B 0.9800
C27 H27C 0.9800
C28 C35 1.397(2)
C28 C29 1.400(2)
C28 P2 1.8216(16)
C29 C32 1.394(2)
C29 N4 1.468(2)
C30 N4 1.481(2)
C30 H30A 0.9800
C30 H30B 0.9800
C30 H30C 0.9800
C31 N4 1.484(2)
C31 H31A 0.9800
C31 H31B 0.9800
C31 H31C 0.9800
C32 C33 1.384(2)
C32 H32 0.9500
C33 C34 1.382(3)
C33 H33 0.9500
C34 C35 1.390(2)
C34 H34 0.9500
C35 H35 0.9500
N1 Cu2 2.2724(14)
N4 Cu1 2.2444(14)
B1 B10 1.786(3)
B1 B6 1.809(3)
B1 B2 1.824(3)
B1 B5 1.841(3)
B1 Cu2 2.2764(18)
B1 Sn1 2.4909(18)
B1 H1 1.12(2)
B2 B6 1.769(2)
B2 B7 1.779(3)
B2 B3 1.824(3)
B2 Cu2 2.2094(18)
B2 Cu1 2.2508(17)
B2 Sn1 2.5870(18)
B2 H2 1.10(2)
B3 B8 1.773(3)
B3 B7 1.798(3)
B3 B4 1.836(3)
B3 Cu1 2.1956(18)
B3 Sn1 2.4899(18)
B3 H3 1.08(2)
B4 B9 1.767(3)
B4 B8 1.780(3)
B4 B5 1.859(3)
B4 Sn1 2.3715(19)
B4 H5 1.1200
B5 B10 1.772(3)
B5 B9 1.772(3)
B5 Sn1 2.3735(19)
B5 H4 1.1200
B6 B11 1.766(3)
B6 B10 1.779(3)
B6 B7 1.780(3)
B6 H6 1.1200
B7 B11 1.768(3)
B7 B8 1.779(3)
B7 H7 1.1200
B8 B11 1.790(3)
B8 B9 1.794(3)
B8 H8 1.1200
B9 B11 1.788(3)
B9 B10 1.794(3)
B9 H9 1.1200
B10 B11 1.785(3)
B10 H10 1.1200
B11 H11 1.1200
P1 Cu2 2.2287(4)
P2 Cu1 2.1932(4)
Cu1 Sn1 2.8363(2)
Cu1 Cu2 3.0118(3)
Cu1 H2 2.03(2)
Cu1 H3 1.87(2)
Cu2 Sn1 2.7687(2)
Cu2 H2 1.93(2)
Cu2 H1 2.04(2)

loop_
_geom_torsion_atom_site_label_1
_geom_torsion_atom_site_label_2
_geom_torsion_atom_site_label_3
_geom_torsion_atom_site_label_4
_geom_torsion
C8 C3 C4 C5 0.5(3)
P1 C3 C4 C5 177.51(14)
C8 C3 C4 N2 172.2(2)
P1 C3 C4 N2 -10.8(3)
C8 C3 C4 N20 -170.7(2)
P1 C3 C4 N20 6.4(3)
C3 C4 C5 C6 -1.2(3)
N2 C4 C5 C6 -172.5(2)
N20 C4 C5 C6 169.6(3)
C4 C5 C6 C7 0.8(3)
C5 C6 C7 C8 0.2(3)
C6 C7 C8 C3 -0.9(3)
C4 C3 C8 C7 0.6(3)
P1 C3 C8 C7 -176.39(14)
C3 C4 N2 C11 -121.1(3)
C5 C4 N2 C11 50.4(4)
N20 C4 N2 C11 146.2(15)
C3 C4 N2 C10 113.6(3)
C5 C4 N2 C10 -74.9(3)
N20 C4 N2 C10 21.0(11)
C3 C4 N20 C100 97.3(4)
C5 C4 N20 C100 -73.6(4)
N2 C4 N20 C100 -167.3(16)
C3 C4 N20 C110 -135.7(3)
C5 C4 N20 C110 53.4(4)
N2 C4 N20 C110 -40.3(11)
C19 C12 C13 C16 1.1(2)
P1 C12 C13 C16 -178.65(13)
C19 C12 C13 N1 -179.69(15)
P1 C12 C13 N1 0.6(2)
C12 C13 C16 C17 -1.3(3)
N1 C13 C16 C17 179.52(17)
C13 C16 C17 C18 0.3(3)
C16 C17 C18 C19 0.9(3)
C17 C18 C19 C12 -1.1(3)
C13 C12 C19 C18 0.1(3)
P1 C12 C19 C18 179.80(14)
C25 C20 C21 C22 -0.8(3)
P2 C20 C21 C22 174.62(14)
C25 C20 C21 N3 179.94(15)
P2 C20 C21 N3 -4.6(2)
C20 C21 C22 C23 -0.6(3)
N3 C21 C22 C23 178.67(18)
C21 C22 C23 C24 1.0(3)
C22 C23 C24 C25 -0.1(3)
C23 C24 C25 C20 -1.3(3)
C21 C20 C25 C24 1.7(3)
P2 C20 C25 C24 -173.42(16)
C35 C28 C29 C32 0.7(2)
P2 C28 C29 C32 -179.98(13)
C35 C28 C29 N4 179.87(14)
P2 C28 C29 N4 -0.8(2)
C28 C29 C32 C33 -0.1(3)
N4 C29 C32 C33 -179.36(16)
C29 C32 C33 C34 -0.1(3)
C32 C33 C34 C35 -0.2(3)
C33 C34 C35 C28 0.7(3)
C29 C28 C35 C34 -1.0(2)
P2 C28 C35 C34 179.67(13)
C16 C13 N1 C15 -30.0(2)
C12 C13 N1 C15 150.83(15)
C16 C13 N1 C14 92.61(19)
C12 C13 N1 C14 -86.59(17)
C16 C13 N1 Cu2 -153.39(14)
C12 C13 N1 Cu2 27.41(17)
C22 C21 N3 C27 -59.5(2)
C20 C21 N3 C27 119.76(17)
C22 C21 N3 C26 65.0(2)
C20 C21 N3 C26 -115.76(17)
C32 C29 N4 C30 -65.74(19)
C28 C29 N4 C30 115.04(16)
C32 C29 N4 C31 54.02(19)
C28 C29 N4 C31 -125.20(16)
C32 C29 N4 Cu1 179.01(13)
C28 C29 N4 Cu1 -0.21(18)
B10 B1 B2 B6 -37.02(12)
B5 B1 B2 B6 -98.33(14)
Cu2 B1 B2 B6 130.36(10)
Sn1 B1 B2 B6 -152.60(10)
B10 B1 B2 B7 0.06(17)
B6 B1 B2 B7 37.08(12)
B5 B1 B2 B7 -61.25(16)
Cu2 B1 B2 B7 167.44(13)
Sn1 B1 B2 B7 -115.52(11)
B10 B1 B2 B3 63.66(15)
B6 B1 B2 B3 100.68(13)
B5 B1 B2 B3 2.35(16)
Cu2 B1 B2 B3 -128.97(11)
Sn1 B1 B2 B3 -51.92(10)
B10 B1 B2 Cu2 -167.38(12)
B6 B1 B2 Cu2 -130.36(10)
B5 B1 B2 Cu2 131.32(12)
Sn1 B1 B2 Cu2 77.04(4)
B10 B1 B2 Cu1 135.51(14)
B6 B1 B2 Cu1 172.54(17)
B5 B1 B2 Cu1 74.21(18)
Cu2 B1 B2 Cu1 -57.11(13)
Sn1 B1 B2 Cu1 19.94(13)
B10 B1 B2 Sn1 115.58(11)
B6 B1 B2 Sn1 152.60(10)
B5 B1 B2 Sn1 54.27(10)
Cu2 B1 B2 Sn1 -77.04(4)
B6 B2 B3 B8 -0.21(17)
B7 B2 B3 B8 37.17(13)
B1 B2 B3 B8 -64.28(16)
Cu2 B2 B3 B8 -141.08(13)
Cu1 B2 B3 B8 163.77(13)
Sn1 B2 B3 B8 -116.22(12)
B6 B2 B3 B7 -37.38(12)
B1 B2 B3 B7 -101.45(13)
Cu2 B2 B3 B7 -178.25(16)
Cu1 B2 B3 B7 126.60(11)
Sn1 B2 B3 B7 -153.39(11)
B6 B2 B3 B4 62.01(16)
B7 B2 B3 B4 99.40(14)
B1 B2 B3 B4 -2.05(16)
Cu2 B2 B3 B4 -78.86(17)
Cu1 B2 B3 B4 -134.01(12)
Sn1 B2 B3 B4 -53.99(10)
B6 B2 B3 Cu1 -163.98(12)
B7 B2 B3 Cu1 -126.60(11)
B1 B2 B3 Cu1 131.95(11)
Cu2 B2 B3 Cu1 55.15(12)
Sn1 B2 B3 Cu1 80.01(4)
B6 B2 B3 Sn1 116.01(11)
B7 B2 B3 Sn1 153.39(11)
B1 B2 B3 Sn1 51.94(10)
Cu2 B2 B3 Sn1 -24.86(12)
Cu1 B2 B3 Sn1 -80.01(4)
B8 B3 B4 B9 38.42(13)
B7 B3 B4 B9 1.60(17)
B2 B3 B4 B9 -60.49(16)
Cu1 B3 B4 B9 -136.68(15)
Sn1 B3 B4 B9 -118.92(13)
B7 B3 B4 B8 -36.83(13)
B2 B3 B4 B8 -98.91(14)
Cu1 B3 B4 B8 -175.10(18)
Sn1 B3 B4 B8 -157.35(11)
B8 B3 B4 B5 99.86(14)
B7 B3 B4 B5 63.04(16)
B2 B3 B4 B5 0.95(17)
Cu1 B3 B4 B5 -75.24(19)
Sn1 B3 B4 B5 -57.48(10)
B8 B3 B4 Sn1 157.35(11)
B7 B3 B4 Sn1 120.52(11)
B2 B3 B4 Sn1 58.43(10)
Cu1 B3 B4 Sn1 -17.76(15)
B6 B1 B5 B10 36.67(12)
B2 B1 B5 B10 97.89(14)
Cu2 B1 B5 B10 168.84(18)
Sn1 B1 B5 B10 156.65(12)
B10 B1 B5 B9 -38.24(13)
B6 B1 B5 B9 -1.57(17)
B2 B1 B5 B9 59.64(16)
Cu2 B1 B5 B9 130.60(15)
Sn1 B1 B5 B9 118.40(12)
B10 B1 B5 B4 -99.63(15)
B6 B1 B5 B4 -62.96(16)
B2 B1 B5 B4 -1.74(17)
Cu2 B1 B5 B4 69.21(19)
Sn1 B1 B5 B4 57.02(10)
B10 B1 B5 Sn1 -156.65(12)
B6 B1 B5 Sn1 -119.97(11)
B2 B1 B5 Sn1 -58.76(10)
Cu2 B1 B5 Sn1 12.19(14)
B9 B4 B5 B10 37.83(13)
B8 B4 B5 B10 -0.11(16)
B3 B4 B5 B10 -61.85(16)
Sn1 B4 B5 B10 -122.03(12)
B8 B4 B5 B9 -37.94(13)
B3 B4 B5 B9 -99.69(15)
Sn1 B4 B5 B9 -159.87(12)
B9 B4 B5 B1 100.18(15)
B8 B4 B5 B1 62.23(16)
B3 B4 B5 B1 0.49(17)
Sn1 B4 B5 B1 -59.69(11)
B9 B4 B5 Sn1 159.87(12)
B8 B4 B5 Sn1 121.92(12)
B3 B4 B5 Sn1 60.18(10)
B7 B2 B6 B11 -36.98(13)
B1 B2 B6 B11 101.92(14)
B3 B2 B6 B11 0.25(17)
Cu2 B2 B6 B11 150.51(12)
Cu1 B2 B6 B11 -59.5(5)
Sn1 B2 B6 B11 72.69(16)
B7 B2 B6 B10 -101.06(15)
B1 B2 B6 B10 37.83(12)
B3 B2 B6 B10 -63.83(16)
Cu2 B2 B6 B10 86.43(14)
Cu1 B2 B6 B10 -123.6(4)
Sn1 B2 B6 B10 8.60(17)
B1 B2 B6 B7 138.89(13)
B3 B2 B6 B7 37.23(12)
Cu2 B2 B6 B7 -172.51(13)
Cu1 B2 B6 B7 -22.5(4)
Sn1 B2 B6 B7 109.66(13)
B7 B2 B6 B1 -138.89(13)
B3 B2 B6 B1 -101.66(13)
Cu2 B2 B6 B1 48.60(10)
Cu1 B2 B6 B1 -161.4(4)
Sn1 B2 B6 B1 -29.23(11)
B10 B1 B6 B11 36.65(13)
B2 B1 B6 B11 -100.99(14)
B5 B1 B6 B11 0.36(17)
Cu2 B1 B6 B11 -146.31(11)
Sn1 B1 B6 B11 -69.33(16)
B10 B1 B6 B2 137.64(14)
B5 B1 B6 B2 101.34(13)
Cu2 B1 B6 B2 -45.32(10)
Sn1 B1 B6 B2 31.65(12)
B2 B1 B6 B10 -137.64(14)
B5 B1 B6 B10 -36.29(12)
Cu2 B1 B6 B10 177.04(12)
Sn1 B1 B6 B10 -105.98(13)
B10 B1 B6 B7 100.39(14)
B2 B1 B6 B7 -37.24(12)
B5 B1 B6 B7 64.10(15)
Cu2 B1 B6 B7 -82.56(13)
Sn1 B1 B6 B7 -5.59(17)
B6 B2 B7 B11 36.78(13)
B1 B2 B7 B11 -0.41(17)
B3 B2 B7 B11 -101.54(14)
Cu2 B2 B7 B11 72.3(6)
Cu1 B2 B7 B11 -149.75(11)
Sn1 B2 B7 B11 -73.24(15)
B6 B2 B7 B8 100.87(15)
B1 B2 B7 B8 63.69(16)
B3 B2 B7 B8 -37.44(12)
Cu2 B2 B7 B8 136.4(5)
Cu1 B2 B7 B8 -85.66(13)
Sn1 B2 B7 B8 -9.14(17)
B1 B2 B7 B6 -37.19(12)
B3 B2 B7 B6 -138.31(13)
Cu2 B2 B7 B6 35.6(6)
Cu1 B2 B7 B6 173.47(12)
Sn1 B2 B7 B6 -110.01(12)
B6 B2 B7 B3 138.31(13)
B1 B2 B7 B3 101.13(13)
Cu2 B2 B7 B3 173.9(6)
Cu1 B2 B7 B3 -48.22(10)
Sn1 B2 B7 B3 28.30(11)
B2 B6 B7 B11 -138.65(14)
B10 B6 B7 B11 -37.44(13)
B1 B6 B7 B11 -100.93(14)
B11 B6 B7 B8 37.54(13)
B2 B6 B7 B8 -101.10(14)
B10 B6 B7 B8 0.10(17)
B1 B6 B7 B8 -63.39(16)
B11 B6 B7 B2 138.65(14)
B10 B6 B7 B2 101.20(14)
B1 B6 B7 B2 37.72(12)
B11 B6 B7 B3 100.59(15)
B2 B6 B7 B3 -38.05(12)
B10 B6 B7 B3 63.15(16)
B1 B6 B7 B3 -0.34(17)
B8 B3 B7 B11 -37.32(13)
B2 B3 B7 B11 100.63(14)
B4 B3 B7 B11 -0.80(17)
Cu1 B3 B7 B11 150.98(11)
Sn1 B3 B7 B11 69.58(16)
B2 B3 B7 B8 137.95(14)
B4 B3 B7 B8 36.52(13)
Cu1 B3 B7 B8 -171.70(13)
Sn1 B3 B7 B8 106.90(14)
B8 B3 B7 B2 -137.95(14)
B4 B3 B7 B2 -101.43(13)
Cu1 B3 B7 B2 50.35(10)
Sn1 B3 B7 B2 -31.05(12)
B8 B3 B7 B6 -100.64(14)
B2 B3 B7 B6 37.31(12)
B4 B3 B7 B6 -64.12(15)
Cu1 B3 B7 B6 87.67(13)
Sn1 B3 B7 B6 6.26(18)
B2 B3 B8 B7 -36.76(12)
B4 B3 B8 B7 -138.48(14)
Cu1 B3 B8 B7 29.6(4)
Sn1 B3 B8 B7 -114.97(13)
B7 B3 B8 B4 138.48(14)
B2 B3 B8 B4 101.72(14)
Cu1 B3 B8 B4 168.0(4)
Sn1 B3 B8 B4 23.52(12)
B7 B3 B8 B11 36.85(13)
B2 B3 B8 B11 0.09(18)
B4 B3 B8 B11 -101.64(15)
Cu1 B3 B8 B11 66.4(5)
Sn1 B3 B8 B11 -78.12(16)
B7 B3 B8 B9 100.33(15)
B2 B3 B8 B9 63.57(17)
B4 B3 B8 B9 -38.15(13)
Cu1 B3 B8 B9 129.9(4)
Sn1 B3 B8 B9 -14.63(18)
B11 B7 B8 B3 138.62(14)
B2 B7 B8 B3 38.28(12)
B6 B7 B8 B3 101.47(14)
B11 B7 B8 B4 99.83(16)
B2 B7 B8 B4 -0.52(18)
B6 B7 B8 B4 62.68(17)
B3 B7 B8 B4 -38.80(13)
B2 B7 B8 B11 -100.34(15)
B6 B7 B8 B11 -37.15(13)
B3 B7 B8 B11 -138.62(14)
B11 B7 B8 B9 36.78(13)
B2 B7 B8 B9 -63.57(17)
B6 B7 B8 B9 -0.37(18)
B3 B7 B8 B9 -101.85(15)
B9 B4 B8 B3 -137.07(14)
B5 B4 B8 B3 -100.17(13)
Sn1 B4 B8 B3 -26.60(13)
B9 B4 B8 B7 -98.89(15)
B3 B4 B8 B7 38.18(13)
B5 B4 B8 B7 -61.99(17)
Sn1 B4 B8 B7 11.6(2)
B9 B4 B8 B11 -35.49(13)
B3 B4 B8 B11 101.58(14)
B5 B4 B8 B11 1.41(17)
Sn1 B4 B8 B11 74.97(17)
B3 B4 B8 B9 137.07(14)
B5 B4 B8 B9 36.90(12)
Sn1 B4 B8 B9 110.47(15)
B8 B4 B9 B5 137.66(14)
B3 B4 B9 B5 100.17(14)
Sn1 B4 B9 B5 21.97(13)
B8 B4 B9 B11 35.69(14)
B3 B4 B9 B11 -1.79(18)
B5 B4 B9 B11 -101.97(15)
Sn1 B4 B9 B11 -80.00(17)
B8 B4 B9 B10 99.57(16)
B3 B4 B9 B10 62.08(18)
B5 B4 B9 B10 -38.09(13)
Sn1 B4 B9 B10 -16.1(2)
B3 B4 B9 B8 -37.49(12)
B5 B4 B9 B8 -137.66(14)
Sn1 B4 B9 B8 -115.69(14)
B10 B5 B9 B4 -137.80(14)
B1 B5 B9 B4 -100.28(14)
Sn1 B5 B9 B4 -21.87(12)
B10 B5 B9 B11 -35.32(13)
B1 B5 B9 B11 2.20(18)
B4 B5 B9 B11 102.48(15)
Sn1 B5 B9 B11 80.61(16)
B1 B5 B9 B10 37.52(12)
B4 B5 B9 B10 137.80(14)
Sn1 B5 B9 B10 115.93(14)
B10 B5 B9 B8 -99.35(15)
B1 B5 B9 B8 -61.83(17)
B4 B5 B9 B8 38.45(13)
Sn1 B5 B9 B8 16.58(19)
B3 B8 B9 B4 39.49(13)
B7 B8 B9 B4 103.86(14)
B11 B8 B9 B4 140.44(14)
B3 B8 B9 B5 -0.46(19)
B7 B8 B9 B5 63.91(17)
B4 B8 B9 B5 -39.95(13)
B11 B8 B9 B5 100.49(15)
B3 B8 B9 B11 -100.95(15)
B7 B8 B9 B11 -36.58(13)
B4 B8 B9 B11 -140.44(14)
B3 B8 B9 B10 -63.87(18)
B7 B8 B9 B10 0.50(18)
B4 B8 B9 B10 -103.36(15)
B11 B8 B9 B10 37.08(13)
B9 B5 B10 B6 98.94(15)
B1 B5 B10 B6 -38.56(13)
B4 B5 B10 B6 62.29(17)
Sn1 B5 B10 B6 -11.1(2)
B9 B5 B10 B11 35.42(13)
B1 B5 B10 B11 -102.08(14)
B4 B5 B10 B11 -1.23(17)
Sn1 B5 B10 B11 -74.62(17)
B9 B5 B10 B1 137.51(14)
B4 B5 B10 B1 100.85(13)
Sn1 B5 B10 B1 27.46(14)
B1 B5 B10 B9 -137.51(14)
B4 B5 B10 B9 -36.65(12)
Sn1 B5 B10 B9 -110.04(15)
B11 B6 B10 B5 -100.36(15)
B2 B6 B10 B5 0.61(19)
B7 B6 B10 B5 -63.19(17)
B1 B6 B10 B5 39.14(13)
B2 B6 B10 B11 100.97(14)
B7 B6 B10 B11 37.16(13)
B1 B6 B10 B11 139.50(14)
B11 B6 B10 B1 -139.50(14)
B2 B6 B10 B1 -38.54(12)
B7 B6 B10 B1 -102.34(14)
B11 B6 B10 B9 -36.95(13)
B2 B6 B10 B9 64.01(17)
B7 B6 B10 B9 0.21(17)
B1 B6 B10 B9 102.55(14)
B6 B1 B10 B5 -138.16(14)
B2 B1 B10 B5 -101.60(13)
Cu2 B1 B10 B5 -148.9(5)
Sn1 B1 B10 B5 -24.05(12)
B2 B1 B10 B6 36.56(12)
B5 B1 B10 B6 138.16(14)
Cu2 B1 B10 B6 -10.7(5)
Sn1 B1 B10 B6 114.11(13)
B6 B1 B10 B11 -36.25(13)
B2 B1 B10 B11 0.31(17)
B5 B1 B10 B11 101.91(15)
Cu2 B1 B10 B11 -47.0(5)
Sn1 B1 B10 B11 77.87(15)
B6 B1 B10 B9 -100.08(15)
B2 B1 B10 B9 -63.52(16)
B5 B1 B10 B9 38.08(13)
Cu2 B1 B10 B9 -110.8(4)
Sn1 B1 B10 B9 14.03(18)
B4 B9 B10 B5 39.76(14)
B11 B9 B10 B5 140.69(14)
B8 B9 B10 B5 103.54(15)
B4 B9 B10 B6 -64.22(18)
B5 B9 B10 B6 -103.98(14)
B11 B9 B10 B6 36.72(13)
B8 B9 B10 B6 -0.44(18)
B4 B9 B10 B11 -100.94(16)
B5 B9 B10 B11 -140.69(14)
B8 B9 B10 B11 -37.16(13)
B4 B9 B10 B1 0.5(2)
B5 B9 B10 B1 -39.30(13)
B11 B9 B10 B1 101.39(15)
B8 B9 B10 B1 64.23(18)
B2 B6 B11 B7 37.13(13)
B10 B6 B11 B7 138.47(14)
B1 B6 B11 B7 102.15(14)
B2 B6 B11 B10 -101.34(14)
B7 B6 B11 B10 -138.47(14)
B1 B6 B11 B10 -36.32(13)
B2 B6 B11 B9 -64.04(17)
B10 B6 B11 B9 37.30(13)
B7 B6 B11 B9 -101.17(15)
B1 B6 B11 B9 0.98(18)
B2 B6 B11 B8 -0.20(19)
B10 B6 B11 B8 101.14(16)
B7 B6 B11 B8 -37.33(13)
B1 B6 B11 B8 64.82(17)
B8 B7 B11 B6 -138.39(14)
B2 B7 B11 B6 -36.75(13)
B3 B7 B11 B6 -101.58(14)
B8 B7 B11 B10 -101.04(15)
B2 B7 B11 B10 0.60(18)
B6 B7 B11 B10 37.35(13)
B3 B7 B11 B10 -64.23(17)
B8 B7 B11 B9 -37.10(14)
B2 B7 B11 B9 64.54(17)
B6 B7 B11 B9 101.29(15)
B3 B7 B11 B9 -0.29(18)
B2 B7 B11 B8 101.64(14)
B6 B7 B11 B8 138.39(14)
B3 B7 B11 B8 36.81(13)
B5 B10 B11 B6 103.29(14)
B1 B10 B11 B6 36.93(13)
B9 B10 B11 B6 138.57(14)
B5 B10 B11 B7 65.79(17)
B6 B10 B11 B7 -37.50(13)
B1 B10 B11 B7 -0.57(19)
B9 B10 B11 B7 101.07(15)
B5 B10 B11 B9 -35.27(13)
B6 B10 B11 B9 -138.57(14)
B1 B10 B11 B9 -101.64(14)
B5 B10 B11 B8 2.13(18)
B6 B10 B11 B8 -101.17(14)
B1 B10 B11 B8 -64.24(17)
B9 B10 B11 B8 37.40(13)
B4 B9 B11 B6 65.46(18)
B5 B9 B11 B6 -2.00(18)
B10 B9 B11 B6 -37.24(13)
B8 B9 B11 B6 101.16(14)
B4 B9 B11 B7 1.32(19)
B5 B9 B11 B7 -66.14(18)
B10 B9 B11 B7 -101.37(15)
B8 B9 B11 B7 37.02(13)
B4 B9 B11 B10 102.70(15)
B5 B9 B11 B10 35.24(13)
B8 B9 B11 B10 138.40(14)
B4 B9 B11 B8 -35.70(13)
B5 B9 B11 B8 -103.16(15)
B10 B9 B11 B8 -138.40(14)
B3 B8 B11 B6 0.07(19)
B7 B8 B11 B6 37.53(13)
B4 B8 B11 B6 -65.95(17)
B9 B8 B11 B6 -101.20(16)
B3 B8 B11 B7 -37.46(13)
B4 B8 B11 B7 -103.49(14)
B9 B8 B11 B7 -138.73(14)
B3 B8 B11 B10 63.83(17)
B7 B8 B11 B10 101.30(14)
B4 B8 B11 B10 -2.19(18)
B9 B8 B11 B10 -37.44(13)
B3 B8 B11 B9 101.27(15)
B7 B8 B11 B9 138.73(14)
B4 B8 B11 B9 35.25(13)
C19 C12 P1 C1 28.76(16)
C13 C12 P1 C1 -151.51(12)
C19 C12 P1 C3 -79.03(15)
C13 C12 P1 C3 100.69(13)
C19 C12 P1 Cu2 152.58(13)
C13 C12 P1 Cu2 -27.69(13)
P2 C1 P1 C12 76.72(10)
P2 C1 P1 C3 -175.74(9)
P2 C1 P1 Cu2 -32.66(11)
C8 C3 P1 C12 -1.28(16)
C4 C3 P1 C12 -178.24(13)
C8 C3 P1 C1 -112.07(15)
C4 C3 P1 C1 70.97(14)
C8 C3 P1 Cu2 107.61(14)
C4 C3 P1 Cu2 -69.34(14)
C35 C28 P2 C20 48.94(15)
C29 C28 P2 C20 -130.42(13)
C35 C28 P2 C1 -58.04(15)
C29 C28 P2 C1 122.60(13)
C35 C28 P2 Cu1 -179.37(12)
C29 C28 P2 Cu1 1.26(13)
C25 C20 P2 C28 -115.20(15)
C21 C20 P2 C28 69.62(14)
C25 C20 P2 C1 -4.63(16)
C21 C20 P2 C1 -179.82(13)
C25 C20 P2 Cu1 128.64(13)
C21 C20 P2 Cu1 -46.54(15)
P1 C1 P2 C28 -89.58(10)
P1 C1 P2 C20 160.68(9)
P1 C1 P2 Cu1 21.96(11)
C28 P2 Cu1 B3 -154.90(11)
C20 P2 Cu1 B3 -36.92(12)
C1 P2 Cu1 B3 90.65(12)
C28 P2 Cu1 N4 -0.98(6)
C20 P2 Cu1 N4 117.00(7)
C1 P2 Cu1 N4 -115.43(7)
C28 P2 Cu1 B2 111.47(9)
C20 P2 Cu1 B2 -130.54(10)
C1 P2 Cu1 B2 -2.98(10)
C28 P2 Cu1 Sn1 165.83(5)
C20 P2 Cu1 Sn1 -76.19(7)
C1 P2 Cu1 Sn1 51.38(6)
C28 P2 Cu1 Cu2 109.16(5)
C20 P2 Cu1 Cu2 -132.85(7)
C1 P2 Cu1 Cu2 -5.29(6)
B8 B3 Cu1 P2 164.3(4)
B7 B3 Cu1 P2 -169.44(7)
B2 B3 Cu1 P2 -123.89(10)
B4 B3 Cu1 P2 -30.8(2)
Sn1 B3 Cu1 P2 -47.40(11)
B8 B3 Cu1 N4 14.3(5)
B7 B3 Cu1 N4 40.54(12)
B2 B3 Cu1 N4 86.08(9)
B4 B3 Cu1 N4 179.19(15)
Sn1 B3 Cu1 N4 162.58(4)
B8 B3 Cu1 B2 -71.8(4)
B7 B3 Cu1 B2 -45.54(10)
B4 B3 Cu1 B2 93.11(18)
Sn1 B3 Cu1 B2 76.50(8)
B8 B3 Cu1 Sn1 -148.3(5)
B7 B3 Cu1 Sn1 -122.04(11)
B2 B3 Cu1 Sn1 -76.50(8)
B4 B3 Cu1 Sn1 16.61(14)
B8 B3 Cu1 Cu2 -98.3(4)
B7 B3 Cu1 Cu2 -72.01(10)
B2 B3 Cu1 Cu2 -26.47(7)
B4 B3 Cu1 Cu2 66.64(16)
Sn1 B3 Cu1 Cu2 50.03(3)
C29 N4 Cu1 P2 0.81(10)
C30 N4 Cu1 P2 -118.01(10)
C31 N4 Cu1 P2 124.29(11)
C29 N4 Cu1 B3 166.65(10)
C30 N4 Cu1 B3 47.83(12)
C31 N4 Cu1 B3 -69.87(13)
C29 N4 Cu1 B2 -142.49(10)
C30 N4 Cu1 B2 98.68(11)
C31 N4 Cu1 B2 -19.02(12)
C29 N4 Cu1 Sn1 -122.16(13)
C30 N4 Cu1 Sn1 119.01(14)
C31 N4 Cu1 Sn1 1.3(2)
C29 N4 Cu1 Cu2 -93.18(10)
C30 N4 Cu1 Cu2 147.99(9)
C31 N4 Cu1 Cu2 30.29(11)
B6 B2 Cu1 P2 -154.9(4)
B7 B2 Cu1 P2 -174.99(7)
B1 B2 Cu1 P2 48.22(19)
B3 B2 Cu1 P2 139.27(8)
Cu2 B2 Cu1 P2 -3.15(10)
Sn1 B2 Cu1 P2 67.44(7)
B6 B2 Cu1 B3 65.8(4)
B7 B2 Cu1 B3 45.74(11)
B1 B2 Cu1 B3 -91.05(17)
Cu2 B2 Cu1 B3 -142.43(10)
Sn1 B2 Cu1 B3 -71.84(8)
B6 B2 Cu1 N4 -48.5(4)
B7 B2 Cu1 N4 -68.59(11)
B1 B2 Cu1 N4 154.62(14)
B3 B2 Cu1 N4 -114.33(8)
Cu2 B2 Cu1 N4 103.24(6)
Sn1 B2 Cu1 N4 173.83(4)
B6 B2 Cu1 Sn1 137.7(4)
B7 B2 Cu1 Sn1 117.58(11)
B1 B2 Cu1 Sn1 -19.21(13)
B3 B2 Cu1 Sn1 71.84(8)
Cu2 B2 Cu1 Sn1 -70.59(4)
B6 B2 Cu1 Cu2 -151.8(4)
B7 B2 Cu1 Cu2 -171.83(13)
B1 B2 Cu1 Cu2 51.38(13)
B3 B2 Cu1 Cu2 142.43(10)
Sn1 B2 Cu1 Cu2 70.59(4)
B6 B2 Cu2 P1 162.17(8)
B7 B2 Cu2 P1 129.8(5)
B1 B2 Cu2 P1 -153.08(7)
B3 B2 Cu2 P1 -57.40(17)
Cu1 B2 Cu2 P1 -9.52(9)
Sn1 B2 Cu2 P1 -81.55(6)
B6 B2 Cu2 N1 59.55(12)
B7 B2 Cu2 N1 27.1(6)
B1 B2 Cu2 N1 104.29(8)
B3 B2 Cu2 N1 -160.03(13)
Cu1 B2 Cu2 N1 -112.15(5)
Sn1 B2 Cu2 N1 175.82(4)
B6 B2 Cu2 B1 -44.75(11)
B7 B2 Cu2 B1 -77.2(6)
B3 B2 Cu2 B1 95.68(16)
Cu1 B2 Cu2 B1 143.56(10)
Sn1 B2 Cu2 B1 71.53(7)
B6 B2 Cu2 Sn1 -116.28(11)
B7 B2 Cu2 Sn1 -148.7(6)
B1 B2 Cu2 Sn1 -71.53(7)
B3 B2 Cu2 Sn1 24.15(12)
Cu1 B2 Cu2 Sn1 72.03(4)
B6 B2 Cu2 Cu1 171.69(14)
B7 B2 Cu2 Cu1 139.3(6)
B1 B2 Cu2 Cu1 -143.56(10)
B3 B2 Cu2 Cu1 -47.88(12)
Sn1 B2 Cu2 Cu1 -72.03(4)
C12 P1 Cu2 B2 -84.39(8)
C1 P1 Cu2 B2 29.91(9)
C3 P1 Cu2 B2 164.39(9)
C12 P1 Cu2 N1 30.14(6)
C1 P1 Cu2 N1 144.44(7)
C3 P1 Cu2 N1 -81.08(8)
C12 P1 Cu2 B1 -174.34(15)
C1 P1 Cu2 B1 -60.04(16)
C3 P1 Cu2 B1 74.44(16)
C12 P1 Cu2 Sn1 -148.14(5)
C1 P1 Cu2 Sn1 -33.84(6)
C3 P1 Cu2 Sn1 100.64(7)
C12 P1 Cu2 Cu1 -91.47(5)
C1 P1 Cu2 Cu1 22.83(6)
C3 P1 Cu2 Cu1 157.31(7)
C13 N1 Cu2 B2 100.84(11)
C15 N1 Cu2 B2 -23.48(13)
C14 N1 Cu2 B2 -141.39(10)
C13 N1 Cu2 P1 -35.36(10)
C15 N1 Cu2 P1 -159.68(11)
C14 N1 Cu2 P1 82.41(10)
C13 N1 Cu2 B1 153.49(10)
C15 N1 Cu2 B1 29.17(13)
C14 N1 Cu2 B1 -88.74(11)
C13 N1 Cu2 Sn1 131.3(3)
C15 N1 Cu2 Sn1 7.0(4)
C14 N1 Cu2 Sn1 -110.9(3)
C13 N1 Cu2 Cu1 47.35(11)
C15 N1 Cu2 Cu1 -76.97(11)
C14 N1 Cu2 Cu1 165.12(8)
B10 B1 Cu2 B2 51.8(4)
B6 B1 Cu2 B2 42.25(10)
B5 B1 Cu2 B2 -90.15(17)
Sn1 B1 Cu2 B2 -78.52(8)
B10 B1 Cu2 P1 160.5(4)
B6 B1 Cu2 P1 150.97(11)
B2 B1 Cu2 P1 108.72(15)
B5 B1 Cu2 P1 18.6(3)
Sn1 B1 Cu2 P1 30.20(16)
B10 B1 Cu2 N1 -46.5(5)
B6 B1 Cu2 N1 -56.02(11)
B2 B1 Cu2 N1 -98.27(9)
B5 B1 Cu2 N1 171.58(14)
Sn1 B1 Cu2 N1 -176.79(4)
B10 B1 Cu2 Sn1 130.3(5)
B6 B1 Cu2 Sn1 120.77(11)
B2 B1 Cu2 Sn1 78.52(8)
B5 B1 Cu2 Sn1 -11.63(13)
B10 B1 Cu2 Cu1 78.0(5)
B6 B1 Cu2 Cu1 68.50(10)
B2 B1 Cu2 Cu1 26.24(7)
B5 B1 Cu2 Cu1 -63.91(16)
Sn1 B1 Cu2 Cu1 -52.28(3)
P2 Cu1 Cu2 B2 178.03(6)
B3 Cu1 Cu2 B2 27.15(8)
N4 Cu1 Cu2 B2 -92.92(7)
Sn1 Cu1 Cu2 B2 78.14(6)
P2 Cu1 Cu2 P1 -8.655(16)
B3 Cu1 Cu2 P1 -159.54(5)
N4 Cu1 Cu2 P1 80.39(4)
B2 Cu1 Cu2 P1 173.31(6)
Sn1 Cu1 Cu2 P1 -108.546(13)
P2 Cu1 Cu2 N1 -88.56(4)
B3 Cu1 Cu2 N1 120.56(6)
N4 Cu1 Cu2 N1 0.49(6)
B2 Cu1 Cu2 N1 93.41(7)
Sn1 Cu1 Cu2 N1 171.55(4)
P2 Cu1 Cu2 B1 151.86(5)
B3 Cu1 Cu2 B1 0.97(7)
N4 Cu1 Cu2 B1 -119.10(6)
B2 Cu1 Cu2 B1 -26.18(8)
Sn1 Cu1 Cu2 B1 51.97(5)
P2 Cu1 Cu2 Sn1 99.891(13)
B3 Cu1 Cu2 Sn1 -50.99(5)
N4 Cu1 Cu2 Sn1 -171.06(4)
B2 Cu1 Cu2 Sn1 -78.14(6)
B9 B4 Sn1 B5 -20.26(12)
B8 B4 Sn1 B5 -95.15(16)
B3 B4 Sn1 B5 -118.98(12)
B9 B4 Sn1 B3 98.72(16)
B8 B4 Sn1 B3 23.83(12)
B5 B4 Sn1 B3 118.98(12)
B9 B4 Sn1 B1 18.57(13)
B8 B4 Sn1 B1 -56.32(14)
B3 B4 Sn1 B1 -80.15(9)
B5 B4 Sn1 B1 38.83(9)
B9 B4 Sn1 B2 62.20(14)
B8 B4 Sn1 B2 -12.68(13)
B3 B4 Sn1 B2 -36.52(8)
B5 B4 Sn1 B2 82.47(9)
B9 B4 Sn1 Cu2 45.93(15)
B8 B4 Sn1 Cu2 -28.96(16)
B3 B4 Sn1 Cu2 -52.79(9)
B5 B4 Sn1 Cu2 66.19(9)
B9 B4 Sn1 Cu1 108.01(14)
B8 B4 Sn1 Cu1 33.13(14)
B3 B4 Sn1 Cu1 9.29(8)
B5 B4 Sn1 Cu1 128.28(8)
B10 B5 Sn1 B4 94.94(17)
B9 B5 Sn1 B4 20.13(12)
B1 B5 Sn1 B4 119.69(12)
B10 B5 Sn1 B3 55.79(14)
B9 B5 Sn1 B3 -19.02(13)
B1 B5 Sn1 B3 80.54(9)
B4 B5 Sn1 B3 -39.15(9)
B10 B5 Sn1 B1 -24.74(13)
B9 B5 Sn1 B1 -99.56(16)
B4 B5 Sn1 B1 -119.69(12)
B10 B5 Sn1 B2 12.07(14)
B9 B5 Sn1 B2 -62.74(13)
B1 B5 Sn1 B2 36.81(9)
B4 B5 Sn1 B2 -82.87(9)
B10 B5 Sn1 Cu2 -31.90(15)
B9 B5 Sn1 Cu2 -106.71(13)
B1 B5 Sn1 Cu2 -7.16(8)
B4 B5 Sn1 Cu2 -126.84(8)
B10 B5 Sn1 Cu1 32.37(16)
B9 B5 Sn1 Cu1 -42.44(14)
B1 B5 Sn1 Cu1 57.12(9)
B4 B5 Sn1 Cu1 -62.57(9)
B8 B3 Sn1 B4 -22.30(12)
B7 B3 Sn1 B4 -93.98(15)
B2 B3 Sn1 B4 -121.66(12)
Cu1 B3 Sn1 B4 167.49(11)
B8 B3 Sn1 B5 18.37(12)
B7 B3 Sn1 B5 -53.32(13)
B2 B3 Sn1 B5 -81.00(9)
B4 B3 Sn1 B5 40.66(9)
Cu1 B3 Sn1 B5 -151.85(7)
B8 B3 Sn1 B1 64.55(12)
B7 B3 Sn1 B1 -7.14(12)
B2 B3 Sn1 B1 -34.82(8)
B4 B3 Sn1 B1 86.84(9)
Cu1 B3 Sn1 B1 -105.67(6)
B8 B3 Sn1 B2 99.37(15)
B7 B3 Sn1 B2 27.68(11)
B4 B3 Sn1 B2 121.66(12)
Cu1 B3 Sn1 B2 -70.85(8)
B8 B3 Sn1 Cu2 113.75(12)
B7 B3 Sn1 Cu2 42.06(12)
B2 B3 Sn1 Cu2 14.38(7)
B4 B3 Sn1 Cu2 136.04(8)
Cu1 B3 Sn1 Cu2 -56.47(4)
B8 B3 Sn1 Cu1 170.22(15)
B7 B3 Sn1 Cu1 98.53(13)
B2 B3 Sn1 Cu1 70.85(8)
B4 B3 Sn1 Cu1 -167.49(11)
B10 B1 Sn1 B4 -17.59(12)
B6 B1 Sn1 B4 52.81(12)
B2 B1 Sn1 B4 80.84(9)
B5 B1 Sn1 B4 -40.24(10)
Cu2 B1 Sn1 B4 148.96(7)
B10 B1 Sn1 B5 22.64(12)
B6 B1 Sn1 B5 93.04(15)
B2 B1 Sn1 B5 121.07(12)
Cu2 B1 Sn1 B5 -170.80(11)
B10 B1 Sn1 B3 -63.60(12)
B6 B1 Sn1 B3 6.80(12)
B2 B1 Sn1 B3 34.83(8)
B5 B1 Sn1 B3 -86.24(9)
Cu2 B1 Sn1 B3 102.96(6)
B10 B1 Sn1 B2 -98.43(15)
B6 B1 Sn1 B2 -28.03(11)
B5 B1 Sn1 B2 -121.07(12)
Cu2 B1 Sn1 B2 68.12(7)
B10 B1 Sn1 Cu2 -166.55(15)
B6 B1 Sn1 Cu2 -96.15(12)
B2 B1 Sn1 Cu2 -68.12(7)
B5 B1 Sn1 Cu2 170.80(11)
B10 B1 Sn1 Cu1 -109.42(12)
B6 B1 Sn1 Cu1 -39.02(12)
B2 B1 Sn1 Cu1 -10.99(7)
B5 B1 Sn1 Cu1 -132.06(8)
Cu2 B1 Sn1 Cu1 57.13(4)
B6 B2 Sn1 B4 -59.35(12)
B7 B2 Sn1 B4 11.70(12)
B1 B2 Sn1 B4 -87.03(9)
B3 B2 Sn1 B4 38.34(9)
Cu2 B2 Sn1 B4 -161.00(7)
Cu1 B2 Sn1 B4 107.66(6)
B6 B2 Sn1 B5 -11.08(12)
B7 B2 Sn1 B5 59.98(12)
B1 B2 Sn1 B5 -38.75(9)
B3 B2 Sn1 B5 86.61(9)
Cu2 B2 Sn1 B5 -112.72(7)
Cu1 B2 Sn1 B5 155.93(7)
B6 B2 Sn1 B3 -97.69(14)
B7 B2 Sn1 B3 -26.64(11)
B1 B2 Sn1 B3 -125.37(12)
Cu2 B2 Sn1 B3 160.66(10)
Cu1 B2 Sn1 B3 69.32(8)
B6 B2 Sn1 B1 27.67(11)
B7 B2 Sn1 B1 98.73(14)
B3 B2 Sn1 B1 125.37(12)
Cu2 B2 Sn1 B1 -73.97(8)
Cu1 B2 Sn1 B1 -165.32(10)
B6 B2 Sn1 Cu2 101.64(13)
B7 B2 Sn1 Cu2 172.70(14)
B1 B2 Sn1 Cu2 73.97(8)
B3 B2 Sn1 Cu2 -160.66(10)
Cu1 B2 Sn1 Cu2 -91.34(5)
B6 B2 Sn1 Cu1 -167.01(14)
B7 B2 Sn1 Cu1 -95.95(12)
B1 B2 Sn1 Cu1 165.32(10)
B3 B2 Sn1 Cu1 -69.32(8)
Cu2 B2 Sn1 Cu1 91.34(5)
B2 Cu2 Sn1 B4 20.98(8)
P1 Cu2 Sn1 B4 155.05(6)
N1 Cu2 Sn1 B4 -11.3(3)
B1 Cu2 Sn1 B4 -35.00(8)
Cu1 Cu2 Sn1 B4 77.05(5)
B2 Cu2 Sn1 B5 62.43(7)
P1 Cu2 Sn1 B5 -163.50(5)
N1 Cu2 Sn1 B5 30.2(3)
B1 Cu2 Sn1 B5 6.45(7)
Cu1 Cu2 Sn1 B5 118.50(5)
B2 Cu2 Sn1 B3 -12.82(7)
P1 Cu2 Sn1 B3 121.25(4)
N1 Cu2 Sn1 B3 -45.1(3)
B1 Cu2 Sn1 B3 -68.81(7)
Cu1 Cu2 Sn1 B3 43.25(4)
B2 Cu2 Sn1 B1 55.99(8)
P1 Cu2 Sn1 B1 -169.94(6)
N1 Cu2 Sn1 B1 23.7(3)
Cu1 Cu2 Sn1 B1 112.06(6)
P1 Cu2 Sn1 B2 134.07(5)
N1 Cu2 Sn1 B2 -32.3(3)
B1 Cu2 Sn1 B2 -55.99(8)
Cu1 Cu2 Sn1 B2 56.07(5)
B2 Cu2 Sn1 Cu1 -56.07(5)
P1 Cu2 Sn1 Cu1 78.001(13)
N1 Cu2 Sn1 Cu1 -88.3(3)
B1 Cu2 Sn1 Cu1 -112.06(6)
P2 Cu1 Sn1 B4 149.79(5)
B3 Cu1 Sn1 B4 -8.71(7)
N4 Cu1 Sn1 B4 -88.77(14)
B2 Cu1 Sn1 B4 -66.01(7)
Cu2 Cu1 Sn1 B4 -121.83(5)
P2 Cu1 Sn1 B5 -170.41(5)
B3 Cu1 Sn1 B5 31.09(8)
N4 Cu1 Sn1 B5 -48.98(14)
B2 Cu1 Sn1 B5 -26.21(7)
Cu2 Cu1 Sn1 B5 -82.03(5)
P2 Cu1 Sn1 B3 158.50(6)
N4 Cu1 Sn1 B3 -80.06(14)
B2 Cu1 Sn1 B3 -57.30(8)
Cu2 Cu1 Sn1 B3 -113.12(6)
P2 Cu1 Sn1 B1 -134.42(4)
B3 Cu1 Sn1 B1 67.08(7)
N4 Cu1 Sn1 B1 -12.99(14)
B2 Cu1 Sn1 B1 9.78(7)
Cu2 Cu1 Sn1 B1 -46.04(4)
P2 Cu1 Sn1 B2 -144.20(5)
B3 Cu1 Sn1 B2 57.30(8)
N4 Cu1 Sn1 B2 -22.76(14)
Cu2 Cu1 Sn1 B2 -55.82(5)
P2 Cu1 Sn1 Cu2 -88.383(13)
B3 Cu1 Sn1 Cu2 113.12(6)
N4 Cu1 Sn1 Cu2 33.05(13)
B2 Cu1 Sn1 Cu2 55.82(5)
